data_4508146
loop_
_publ_author_name
'Martin, Flavia A.'
'Pop, Mihaela M.'
'Borodi, Gheorghe'
'Filip, Xenia'
'Kacso, Irina'

_publ_section_title
;
 Ketoconazole Salt and Co-crystals with Enhanced Aqueous Solubility
;
_journal_issue 10
_journal_name_full 'Crystal Growth &amp; Design'
_journal_page_first 4295
_journal_paper_doi 10.1021/cg400638g
_journal_volume 13
_journal_year 2013
_chemical_formula_moiety 'C26 H28 Cl2 N4 O4, C6 H10 O4'
_chemical_formula_sum 'C32 H38 Cl2 N4 O8'
_chemical_formula_weight 677.56
_chemical_name_systematic
;
 ? 
;
_space_group_crystal_system triclinic
_space_group_IT_number 2
_space_group_name_Hall '-P 1'
_space_group_name_H-M_alt 'P -1'
_symmetry_space_group_name_Hall '-P 1'
_symmetry_space_group_name_H-M 'P -1'
_atom_sites_solution_hydrogens geom
_atom_sites_solution_primary direct
_atom_sites_solution_secondary difmap
_audit_creation_date 2013-03-29
_audit_creation_method
;
  Olex2 1.1
  (compiled 2011.11.01 svn.r2039, GUI svn.r3906)
;
_cell_angle_alpha 92.623(4)
_cell_angle_beta 93.859(4)
_cell_angle_gamma 103.791(4)
_cell_formula_units_Z 2
_cell_length_a 5.8721(3)
_cell_length_b 8.3797(4)
_cell_length_c 34.4919(14)
_cell_measurement_reflns_used 5174
_cell_measurement_temperature 293(2)
_cell_measurement_theta_max 70.8406
_cell_measurement_theta_min 3.8581
_cell_volume 1641.21(14)
_computing_cell_refinement
;
CrysAlisPro, Oxford Diffraction Ltd.,
Version 1.171.34.44 (release 25-10-2010 CrysAlis171 .NET)
(compiled Oct 25 2010,18:11:34)
;
_computing_data_collection
;
CrysAlisPro, Oxford Diffraction Ltd.,
Version 1.171.34.44 (release 25-10-2010 CrysAlis171 .NET)
(compiled Oct 25 2010,18:11:34)
;
_computing_data_reduction
;
CrysAlisPro, Oxford Diffraction Ltd.,
Version 1.171.34.44 (release 25-10-2010 CrysAlis171 .NET)
(compiled Oct 25 2010,18:11:34)
;
_computing_molecular_graphics
;
O. V. Dolomanov, L. J. Bourhis, R. J. Gildea, J. A. K. Howard and H. Puschmann,
OLEX2: a complete structure solution, refinement and analysis program.
J. Appl. Cryst. (2009). 42, 339-341.
;
_computing_publication_material
;
O. V. Dolomanov, L. J. Bourhis, R. J. Gildea, J. A. K. Howard and H. Puschmann,
OLEX2: a complete structure solution, refinement and analysis program.
J. Appl. Cryst. (2009). 42, 339-341.
;
_computing_structure_refinement
;
SHELXL, G.M. Sheldrick, Acta Cryst.
2008). A64, 112-122
;
_computing_structure_solution
;
SHELXS, G.M. Sheldrick, Acta Cryst.
(2008). A64, 112-122
;
_diffrn_ambient_temperature 293(2)
_diffrn_detector_area_resol_mean 16.4335
_diffrn_measured_fraction_theta_full 0.976
_diffrn_measured_fraction_theta_max 0.976
_diffrn_measurement_details
;
  1 omega  -56.00  -17.00   1.0000    1.5000
omega____ theta____ kappa____ phi______ frames
    -        0.0000  125.0000   58.0000 39

  2 omega    3.00   75.00   1.0000    1.5000
omega____ theta____ kappa____ phi______ frames
    -        0.0000   77.0000  -90.0000 72

  3 omega   28.00   67.00   1.0000    1.5000
omega____ theta____ kappa____ phi______ frames
    -        0.0000   77.0000 -180.0000 39

  4 omega  -91.00   -8.00   1.0000    1.5000
omega____ theta____ kappa____ phi______ frames
    -      -56.8839   77.0000    0.0000 83

  5 omega  -84.00  -44.00   1.0000    1.5000
omega____ theta____ kappa____ phi______ frames
    -      -56.8839  148.0000 -175.0000 40

  6 omega   26.00  132.00   1.0000    1.5000
omega____ theta____ kappa____ phi______ frames
    -       56.8839   45.0000  150.0000 106

  7 omega   91.00  131.00   1.0000    1.5000
omega____ theta____ kappa____ phi______ frames
    -       56.8839 -148.0000  135.0000 40

  8 omega   37.00   88.00   1.0000    1.5000
omega____ theta____ kappa____ phi______ frames
    -       56.8839 -148.0000  135.0000 51

  9 omega   21.00  132.00   1.0000    1.5000
omega____ theta____ kappa____ phi______ frames
    -       56.8839   77.0000 -150.0000 111

 10 omega -102.00   -6.00   1.0000    1.5000
omega____ theta____ kappa____ phi______ frames
    -      -64.5000  -25.0000 -120.0000 96

 11 omega  -79.00   11.00   1.0000    1.5000
omega____ theta____ kappa____ phi______ frames
    -      -64.5000   77.0000 -180.0000 90

 12 omega  -28.00   14.00   1.0000    1.5000
omega____ theta____ kappa____ phi______ frames
    -      -64.5000   25.0000   60.0000 42

 13 omega   41.00   76.00   1.0000    1.5000
omega____ theta____ kappa____ phi______ frames
    -      113.7677  -50.0000 -180.0000 35

 14 omega  102.00  177.00   1.0000    1.5000
omega____ theta____ kappa____ phi______ frames
    -      113.7677  112.0000  -60.0000 75

 15 omega  129.00  158.00   1.0000    1.5000
omega____ theta____ kappa____ phi______ frames
    -      113.7677  -25.0000   60.0000 29

 16 omega   50.00   79.00   1.0000    1.5000
omega____ theta____ kappa____ phi______ frames
    -      113.7677  -50.0000  -30.0000 29

 17 omega  127.00  178.00   1.0000    1.5000
omega____ theta____ kappa____ phi______ frames
    -      113.7677   50.0000   60.0000 51

 18 omega   44.00   71.00   1.0000    1.5000
omega____ theta____ kappa____ phi______ frames
    -      113.7677  -50.0000  150.0000 27

 19 omega   89.00  115.00   1.0000    1.5000
omega____ theta____ kappa____ phi______ frames
    -      113.7677  148.0000    4.0000 26

 20 omega   84.00  119.00   1.0000    1.5000
omega____ theta____ kappa____ phi______ frames
    -      113.7677   50.0000   60.0000 35

 21 omega  126.00  175.00   1.0000    1.5000
omega____ theta____ kappa____ phi______ frames
    -      113.7677  -25.0000  150.0000 49

 22 omega  140.00  173.00   1.0000    1.5000
omega____ theta____ kappa____ phi______ frames
    -      113.7677  148.0000    4.0000 33

 23 omega   37.00   67.00   1.0000    1.5000
omega____ theta____ kappa____ phi______ frames
    -      113.7677 -125.0000  121.0000 30

 24 omega   51.00  108.00   1.0000    1.5000
omega____ theta____ kappa____ phi______ frames
    -      113.7677   25.0000  150.0000 57

 25 omega   80.00  132.00   1.0000    1.5000
omega____ theta____ kappa____ phi______ frames
    -      113.7677 -148.0000  135.0000 52

 26 omega   40.00   77.00   1.0000    1.5000
omega____ theta____ kappa____ phi______ frames
    -      113.7677  -50.0000  -90.0000 37

 27 omega   62.00  132.00   1.0000    1.5000
omega____ theta____ kappa____ phi______ frames
    -      113.7677   25.0000   30.0000 70

 28 omega  153.00  178.00   1.0000    1.5000
omega____ theta____ kappa____ phi______ frames
    -      113.7677   25.0000   30.0000 25

 29 omega  115.00  174.00   1.0000    1.5000
omega____ theta____ kappa____ phi______ frames
    -      113.7677  112.0000  -90.0000 59

 30 omega  104.00  133.00   1.0000    1.5000
omega____ theta____ kappa____ phi______ frames
    -      113.7677  112.0000  -30.0000 29

 31 omega  132.00  175.00   1.0000    1.5000
omega____ theta____ kappa____ phi______ frames
    -      113.7677  112.0000   60.0000 43

 32 omega   49.00  111.00   1.0000    1.5000
omega____ theta____ kappa____ phi______ frames
    -      113.7677 -125.0000  160.0000 62

 33 omega  148.00  173.00   1.0000    1.5000
omega____ theta____ kappa____ phi______ frames
    -      113.7677  112.0000  -30.0000 25

 34 omega   51.00   78.00   1.0000    1.5000
omega____ theta____ kappa____ phi______ frames
    -      113.7677  -50.0000  -60.0000 27

 35 omega   81.00  146.00   1.0000    1.5000
omega____ theta____ kappa____ phi______ frames
    -      113.7677  -91.0000  -88.0000 65

 36 omega   37.00   74.00   1.0000    1.5000
omega____ theta____ kappa____ phi______ frames
    -      113.7677  -91.0000  -88.0000 37
;
_diffrn_measurement_device_type 'SuperNova, Dual, Cu at zero, Eos'
_diffrn_measurement_method '\w scans'
_diffrn_orient_matrix_UB_11 0.0939249000
_diffrn_orient_matrix_UB_12 -0.0159839000
_diffrn_orient_matrix_UB_13 0.0420730000
_diffrn_orient_matrix_UB_21 -0.1473750000
_diffrn_orient_matrix_UB_22 0.1155537000
_diffrn_orient_matrix_UB_23 0.0151418000
_diffrn_orient_matrix_UB_31 -0.2071549000
_diffrn_orient_matrix_UB_32 -0.1495771000
_diffrn_orient_matrix_UB_33 0.0035732000
_diffrn_radiation_monochromator mirror
_diffrn_radiation_type 'Cu K\a'
_diffrn_radiation_wavelength 1.5418
_diffrn_reflns_av_R_equivalents 0.0382
_diffrn_reflns_av_unetI/netI 0.0431
_diffrn_reflns_limit_h_max 6
_diffrn_reflns_limit_h_min -7
_diffrn_reflns_limit_k_max 9
_diffrn_reflns_limit_k_min -10
_diffrn_reflns_limit_l_max 40
_diffrn_reflns_limit_l_min -42
_diffrn_reflns_number 9895
_diffrn_reflns_theta_full 70.98
_diffrn_reflns_theta_max 70.98
_diffrn_reflns_theta_min 3.86
_diffrn_source 'SuperNova (Cu) X-ray Source'
_diffrn_source_current n/a
_diffrn_source_voltage n/a
_exptl_absorpt_coefficient_mu 2.255
_exptl_absorpt_correction_T_max 1.00000
_exptl_absorpt_correction_T_min 0.53785
_exptl_absorpt_correction_type multi-scan
_exptl_absorpt_process_details
;
CrysAlisPro, Oxford Diffraction Ltd.,
Version 1.171.34.44 (release 25-10-2010 CrysAlis171 .NET)
(compiled Oct 25 2010,18:11:34)
Empirical absorption correction using spherical harmonics,
 implemented in SCALE3 ABSPACK scaling algorithm.
;
_exptl_crystal_colour colorless
_exptl_crystal_density_diffrn 1.371
_exptl_crystal_density_method 'not measured'
_exptl_crystal_description prism
_exptl_crystal_F_000 712
_exptl_crystal_size_max 0.3
_exptl_crystal_size_mid 0.2
_exptl_crystal_size_min 0.1
_refine_diff_density_max 0.347
_refine_diff_density_min -0.599
_refine_diff_density_rms 0.065
_refine_ls_extinction_method none
_refine_ls_goodness_of_fit_ref 1.318
_refine_ls_hydrogen_treatment mixed
_refine_ls_matrix_type full
_refine_ls_number_parameters 418
_refine_ls_number_reflns 6186
_refine_ls_number_restraints 0
_refine_ls_restrained_S_all 1.318
_refine_ls_R_factor_all 0.0766
_refine_ls_R_factor_gt 0.0689
_refine_ls_shift/su_max 0.000
_refine_ls_shift/su_mean 0.000
_refine_ls_structure_factor_coef Fsqd
_refine_ls_weighting_details 'calc w=1/[\s^2^(Fo^2^)+(0.1000P)^2^+0.0000P] where P=(Fo^2^+2Fc^2^)/3'
_refine_ls_weighting_scheme calc
_refine_ls_wR_factor_gt 0.1900
_refine_ls_wR_factor_ref 0.2033
_reflns_number_gt 5163
_reflns_number_total 6186
_reflns_threshold_expression >2sigma(I)
_cod_data_source_file cg400638g_si_001.cif
_cod_data_source_block Keto-4
_cod_original_cell_volume 1641.20(13)
_cod_database_code 4508146
_chemical_oxdiff_formula 'c26 h28 cl2 n4 o4'
_reflns_odcompleteness_completeness 99.71
_reflns_odcompleteness_iscentric 1
_reflns_odcompleteness_theta 66.97

loop_
_space_group_symop_id
_space_group_symop_operation_xyz
1 'x, y, z'
2 '-x, -y, -z'

loop_
_atom_site_label
_atom_site_type_symbol
_atom_site_fract_x
_atom_site_fract_y
_atom_site_fract_z
_atom_site_U_iso_or_equiv
_atom_site_adp_type
_atom_site_occupancy
_atom_site_symmetry_multiplicity
_atom_site_calc_flag
_atom_site_refinement_flags
Cl1 Cl 0.79199(13) 0.25816(9) 0.44938(2) 0.0704(3) Uani 1 1 d .
Cl12 Cl 0.7115(2) 0.86354(9) 0.48694(3) 0.0920(3) Uani 1 1 d .
O2 O 0.5599(3) 0.1954(2) 0.36653(5) 0.0511(4) Uani 1 1 d .
O1 O 0.2150(3) 0.2655(2) 0.35451(5) 0.0491(4) Uani 1 1 d .
O3 O 0.0176(3) 0.1981(3) 0.27337(5) 0.0617(5) Uani 1 1 d .
N2 N 0.1168(3) -0.0503(2) 0.37759(6) 0.0458(4) Uani 1 1 d .
O4 O -0.7494(4) -0.1570(3) 0.00009(6) 0.0693(5) Uani 1 1 d .
N3 N -0.4363(3) -0.1448(3) 0.13477(6) 0.0456(4) Uani 1 1 d .
N4 N -0.5615(4) -0.2228(3) 0.05321(6) 0.0514(5) Uani 1 1 d .
C18 C -0.3200(4) -0.0571(3) 0.16988(7) 0.0446(5) Uani 1 1 d .
C17 C -0.1529(5) -0.1165(3) 0.19143(8) 0.0560(6) Uani 1 1 d .
H17 H -0.1183 -0.2139 0.1826 0.067 Uiso 1 1 calc R
C15 C -0.0885(5) 0.1084(3) 0.23959(7) 0.0506(5) Uani 1 1 d .
C6 C 0.4503(4) 0.3865(3) 0.41293(7) 0.0445(5) Uani 1 1 d .
C20 C -0.2550(5) 0.1685(3) 0.21933(7) 0.0525(6) Uani 1 1 d .
H20 H -0.2914 0.2646 0.2287 0.063 Uiso 1 1 calc R
C7 C 0.3327(5) 0.5107(3) 0.41143(8) 0.0582(6) Uani 1 1 d .
H7 H 0.1999 0.4967 0.3941 0.070 Uiso 1 1 calc R
C11 C 0.6418(4) 0.4104(3) 0.44061(7) 0.0476(5) Uani 1 1 d .
N1 N -0.1770(4) -0.1958(3) 0.33825(8) 0.0639(6) Uani 1 1 d .
C5 C 0.3689(4) 0.2334(3) 0.38453(6) 0.0425(5) Uani 1 1 d .
C21 C -0.2753(4) -0.1981(3) 0.10916(7) 0.0517(6) Uani 1 1 d .
H21A H -0.1824 -0.2598 0.1238 0.062 Uiso 1 1 calc R
H21B H -0.1682 -0.1019 0.1005 0.062 Uiso 1 1 calc R
C19 C -0.3704(4) 0.0868(3) 0.18477(7) 0.0513(6) Uani 1 1 d .
H19 H -0.4833 0.1292 0.1714 0.062 Uiso 1 1 calc R
C3 C 0.2034(5) -0.1614(3) 0.35626(8) 0.0516(6) Uani 1 1 d .
H3 H 0.3572 -0.1731 0.3579 0.062 Uiso 1 1 calc R
C9 C 0.6032(6) 0.6780(3) 0.45967(8) 0.0588(7) Uani 1 1 d .
C25 C -0.5875(5) -0.2109(3) 0.01459(7) 0.0537(6) Uani 1 1 d .
C4 C 0.2447(4) 0.0830(3) 0.40489(7) 0.0478(5) Uani 1 1 d .
H4A H 0.3604 0.0445 0.4209 0.057 Uiso 1 1 calc R
H4B H 0.1359 0.1145 0.4219 0.057 Uiso 1 1 calc R
C10 C 0.7222(5) 0.5561(3) 0.46368(8) 0.0577(6) Uani 1 1 d .
H10 H 0.8532 0.5708 0.4814 0.069 Uiso 1 1 calc R
C2 C 0.0212(5) -0.2503(3) 0.33249(8) 0.0575(6) Uani 1 1 d .
H2 H 0.0289 -0.3358 0.3148 0.069 Uiso 1 1 calc R
C24 C -0.5950(4) -0.0650(3) 0.11319(7) 0.0502(6) Uani 1 1 d .
H24A H -0.5054 0.0376 0.1042 0.060 Uiso 1 1 calc R
H24B H -0.7074 -0.0391 0.1303 0.060 Uiso 1 1 calc R
C23 C -0.7266(4) -0.1741(4) 0.07836(7) 0.0533(6) Uani 1 1 d .
H23A H -0.8294 -0.2716 0.0874 0.064 Uiso 1 1 calc R
H23B H -0.8233 -0.1151 0.0637 0.064 Uiso 1 1 calc R
C22 C -0.4033(5) -0.3041(3) 0.07393(8) 0.0561(6) Uani 1 1 d .
H22A H -0.2897 -0.3268 0.0566 0.067 Uiso 1 1 calc R
H22B H -0.4922 -0.4082 0.0822 0.067 Uiso 1 1 calc R
C14 C 0.2380(5) 0.1729(4) 0.28742(7) 0.0539(6) Uani 1 1 d .
H14A H 0.3426 0.1825 0.2666 0.065 Uiso 1 1 calc R
H14B H 0.2173 0.0635 0.2968 0.065 Uiso 1 1 calc R
C8 C 0.4054(6) 0.6555(3) 0.43480(9) 0.0671(8) Uani 1 1 d .
H8 H 0.3209 0.7362 0.4336 0.080 Uiso 1 1 calc R
C16 C -0.0357(5) -0.0357(3) 0.22569(8) 0.0591(7) Uani 1 1 d .
H16 H 0.0772 -0.0775 0.2392 0.071 Uiso 1 1 calc R
C1 C -0.1102(5) -0.0745(3) 0.36526(9) 0.0592(7) Uani 1 1 d .
H1 H -0.2093 -0.0128 0.3747 0.071 Uiso 1 1 calc R
C13 C 0.3429(5) 0.3009(3) 0.32010(7) 0.0527(6) Uani 1 1 d .
H13 H 0.3385 0.4108 0.3120 0.063 Uiso 1 1 calc R
C26 C -0.4105(6) -0.2586(4) -0.01044(8) 0.0685(8) Uani 1 1 d .
H26A H -0.4723 -0.2726 -0.0372 0.103 Uiso 1 1 calc R
H26B H -0.3792 -0.3600 -0.0024 0.103 Uiso 1 1 calc R
H26C H -0.2672 -0.1735 -0.0077 0.103 Uiso 1 1 calc R
C12 C 0.5928(5) 0.2979(4) 0.33414(8) 0.0637(7) Uani 1 1 d .
H12A H 0.6689 0.2509 0.3140 0.076 Uiso 1 1 calc R
H12B H 0.6860 0.4077 0.3423 0.076 Uiso 1 1 calc R
O2A O 0.9627(4) 0.1806(3) 0.06881(6) 0.0688(6) Uani 1 1 d .
H2A H 0.8815 0.1849 0.0488 0.103 Uiso 1 1 calc R
O4A O 1.4722(4) 0.7425(3) 0.28109(7) 0.0775(7) Uani 1 1 d .
H4AA H 1.5877 0.7635 0.2969 0.116 Uiso 1 1 calc R
O3A O 1.6385(4) 0.5493(3) 0.25836(6) 0.0701(6) Uani 1 1 d .
C3A C 1.1310(5) 0.4573(3) 0.15772(8) 0.0557(6) Uani 1 1 d .
H3AA H 0.9762 0.4422 0.1673 0.067 Uiso 1 1 calc R
H3AB H 1.1644 0.5599 0.1448 0.067 Uiso 1 1 calc R
C2A C 1.1300(5) 0.3169(3) 0.12857(8) 0.0571(6) Uani 1 1 d .
H2AA H 1.2891 0.3266 0.1212 0.069 Uiso 1 1 calc R
H2AB H 1.0828 0.2141 0.1410 0.069 Uiso 1 1 calc R
C1A C 0.9700(5) 0.3095(3) 0.09230(8) 0.0596(7) Uani 1 1 d .
C6A C 1.4916(5) 0.6265(3) 0.25507(7) 0.0528(6) Uani 1 1 d .
C5A C 1.3052(5) 0.6046(4) 0.22195(8) 0.0582(6) Uani 1 1 d .
H5AA H 1.3236 0.7074 0.2093 0.070 Uiso 1 1 calc R
H5AB H 1.1520 0.5804 0.2323 0.070 Uiso 1 1 calc R
C4A C 1.3120(5) 0.4686(3) 0.19182(8) 0.0559(6) Uani 1 1 d .
H4AB H 1.4676 0.4889 0.1824 0.067 Uiso 1 1 calc R
H4AC H 1.2831 0.3642 0.2040 0.067 Uiso 1 1 calc R
O1A O 0.8572(7) 0.4064(4) 0.08564(10) 0.1426(17) Uani 1 1 d .

loop_
_atom_site_aniso_label
_atom_site_aniso_U_11
_atom_site_aniso_U_22
_atom_site_aniso_U_33
_atom_site_aniso_U_23
_atom_site_aniso_U_13
_atom_site_aniso_U_12
Cl1 0.0729(5) 0.0636(4) 0.0778(5) -0.0153(3) -0.0252(4) 0.0349(4)
Cl12 0.1458(9) 0.0442(4) 0.0772(5) -0.0187(3) -0.0134(5) 0.0157(4)
O2 0.0523(9) 0.0559(10) 0.0464(9) -0.0056(7) 0.0026(7) 0.0176(8)
O1 0.0521(9) 0.0557(10) 0.0390(8) 0.0003(7) -0.0040(7) 0.0145(7)
O3 0.0695(12) 0.0736(12) 0.0447(9) -0.0143(8) -0.0099(8) 0.0299(10)
N2 0.0481(10) 0.0399(10) 0.0471(10) -0.0057(8) -0.0014(8) 0.0092(8)
O4 0.0808(13) 0.0857(14) 0.0464(10) -0.0072(9) -0.0112(9) 0.0364(11)
N3 0.0446(10) 0.0521(11) 0.0418(10) -0.0017(8) 0.0010(8) 0.0164(8)
N4 0.0496(11) 0.0657(13) 0.0413(10) -0.0017(9) 0.0019(8) 0.0204(10)
C18 0.0459(11) 0.0477(12) 0.0399(11) 0.0016(9) 0.0015(9) 0.0113(9)
C17 0.0693(16) 0.0531(14) 0.0497(14) -0.0055(11) -0.0063(11) 0.0275(12)
C15 0.0579(13) 0.0563(14) 0.0383(11) -0.0025(10) 0.0008(9) 0.0173(11)
C6 0.0541(12) 0.0365(11) 0.0424(11) -0.0016(9) -0.0013(9) 0.0121(9)
C20 0.0580(14) 0.0557(14) 0.0470(13) -0.0046(10) 0.0012(10) 0.0224(11)
C7 0.0738(17) 0.0477(13) 0.0554(14) -0.0012(11) -0.0103(12) 0.0245(12)
C11 0.0549(13) 0.0386(11) 0.0490(12) -0.0040(9) -0.0053(10) 0.0149(10)
N1 0.0541(12) 0.0628(14) 0.0691(15) -0.0203(11) -0.0073(10) 0.0108(10)
C5 0.0486(12) 0.0412(11) 0.0377(10) -0.0055(8) -0.0018(8) 0.0140(9)
C21 0.0508(13) 0.0621(15) 0.0466(13) -0.0049(11) 0.0002(10) 0.0247(11)
C19 0.0532(13) 0.0574(14) 0.0468(12) -0.0036(10) -0.0020(10) 0.0236(11)
C3 0.0546(13) 0.0432(12) 0.0584(14) -0.0057(10) -0.0007(10) 0.0176(10)
C9 0.0870(19) 0.0377(12) 0.0485(13) -0.0049(10) -0.0034(12) 0.0128(12)
C25 0.0587(14) 0.0562(14) 0.0442(12) -0.0073(10) -0.0004(10) 0.0133(11)
C4 0.0595(13) 0.0407(12) 0.0405(11) -0.0057(9) -0.0024(9) 0.0103(10)
C10 0.0639(15) 0.0489(14) 0.0542(14) -0.0056(11) -0.0101(11) 0.0074(12)
C2 0.0659(15) 0.0465(13) 0.0574(15) -0.0115(11) -0.0009(12) 0.0126(12)
C24 0.0461(12) 0.0618(15) 0.0455(12) -0.0027(10) 0.0023(9) 0.0202(11)
C23 0.0459(12) 0.0718(16) 0.0442(12) -0.0041(11) 0.0013(9) 0.0203(12)
C22 0.0623(15) 0.0618(15) 0.0484(13) -0.0068(11) -0.0011(11) 0.0266(12)
C14 0.0600(14) 0.0634(15) 0.0392(12) -0.0015(10) -0.0008(10) 0.0191(12)
C8 0.101(2) 0.0434(13) 0.0619(16) -0.0034(11) -0.0089(15) 0.0322(14)
C16 0.0726(17) 0.0627(16) 0.0465(13) -0.0042(11) -0.0127(11) 0.0316(13)
C1 0.0516(13) 0.0568(15) 0.0662(16) -0.0165(12) 0.0001(11) 0.0125(12)
C13 0.0611(14) 0.0540(14) 0.0398(12) 0.0033(10) 0.0021(10) 0.0083(11)
C26 0.0792(19) 0.083(2) 0.0478(14) -0.0051(13) 0.0099(13) 0.0282(16)
C12 0.0590(15) 0.0755(19) 0.0503(14) 0.0042(13) 0.0074(11) 0.0028(13)
O2A 0.0912(15) 0.0726(13) 0.0461(10) -0.0085(9) -0.0107(9) 0.0336(11)
O4A 0.0650(12) 0.0970(16) 0.0698(14) -0.0354(12) -0.0106(10) 0.0299(12)
O3A 0.0823(14) 0.0677(13) 0.0619(12) -0.0101(9) -0.0148(10) 0.0294(11)
C3A 0.0663(15) 0.0470(13) 0.0519(14) -0.0014(10) -0.0078(11) 0.0146(11)
C2A 0.0676(15) 0.0521(14) 0.0512(14) -0.0023(11) -0.0131(12) 0.0199(12)
C1A 0.0705(16) 0.0527(14) 0.0549(15) -0.0019(11) -0.0148(12) 0.0201(13)
C6A 0.0567(14) 0.0509(13) 0.0471(13) -0.0034(10) 0.0035(10) 0.0075(11)
C5A 0.0626(15) 0.0610(16) 0.0504(14) -0.0062(11) -0.0038(11) 0.0176(12)
C4A 0.0627(15) 0.0556(14) 0.0485(13) -0.0027(11) -0.0060(11) 0.0164(12)
O1A 0.210(4) 0.107(2) 0.122(3) -0.0537(19) -0.104(3) 0.105(3)

loop_
_atom_type_symbol
_atom_type_description
_atom_type_scat_dispersion_real
_atom_type_scat_dispersion_imag
_atom_type_scat_source
C C 0.0181 0.0091 'International Tables Vol C Tables 4.2.6.8 and 6.1.1.4'
H H 0.0000 0.0000 'International Tables Vol C Tables 4.2.6.8 and 6.1.1.4'
Cl Cl 0.3639 0.7018 'International Tables Vol C Tables 4.2.6.8 and 6.1.1.4'
N N 0.0311 0.0180 'International Tables Vol C Tables 4.2.6.8 and 6.1.1.4'
O O 0.0492 0.0322 'International Tables Vol C Tables 4.2.6.8 and 6.1.1.4'

loop_
_geom_angle_atom_site_label_1
_geom_angle_atom_site_label_2
_geom_angle_atom_site_label_3
_geom_angle
C5 O2 C12 105.0(2)
C5 O1 C13 108.71(18)
C15 O3 C14 116.9(2)
C3 N2 C4 128.4(2)
C1 N2 C3 106.6(2)
C1 N2 C4 124.6(2)
C18 N3 C21 113.24(18)
C18 N3 C24 115.47(19)
C24 N3 C21 111.10(19)
C25 N4 C23 120.3(2)
C25 N4 C22 126.8(2)
C22 N4 C23 112.3(2)
C17 C18 N3 120.3(2)
C17 C18 C19 116.9(2)
C19 C18 N3 122.8(2)
C16 C17 C18 122.3(2)
O3 C15 C16 124.0(2)
C20 C15 O3 116.4(2)
C20 C15 C16 119.6(2)
C7 C6 C11 116.5(2)
C7 C6 C5 119.7(2)
C11 C6 C5 123.8(2)
C15 C20 C19 120.4(2)
C6 C7 C8 122.3(3)
C6 C11 Cl1 122.30(18)
C10 C11 Cl1 115.47(19)
C10 C11 C6 122.2(2)
C1 N1 C2 105.2(2)
O2 C5 C6 111.37(18)
O2 C5 C4 108.45(19)
O1 C5 O2 106.51(17)
O1 C5 C6 109.27(18)
O1 C5 C4 109.29(18)
C4 C5 C6 111.79(18)
N3 C21 C22 112.5(2)
C18 C19 C20 121.3(2)
C2 C3 N2 106.4(2)
C10 C9 Cl12 118.3(2)
C8 C9 Cl12 120.3(2)
C8 C9 C10 121.3(2)
O4 C25 N4 120.3(3)
O4 C25 C26 120.8(3)
N4 C25 C26 118.9(2)
N2 C4 C5 112.45(19)
C9 C10 C11 118.4(2)
C3 C2 N1 109.8(2)
N3 C24 C23 111.6(2)
N4 C23 C24 110.48(19)
N4 C22 C21 111.0(2)
O3 C14 C13 108.7(2)
C9 C8 C7 119.0(3)
C17 C16 C15 119.4(2)
N1 C1 N2 112.0(2)
O1 C13 C14 110.2(2)
O1 C13 C12 103.24(19)
C14 C13 C12 113.0(2)
O2 C12 C13 103.1(2)
C2A C3A C4A 112.1(2)
C1A C2A C3A 114.4(2)
O2A C1A C2A 112.7(2)
O1A C1A O2A 122.9(3)
O1A C1A C2A 124.5(3)
O4A C6A C5A 111.1(2)
O3A C6A O4A 123.4(3)
O3A C6A C5A 125.5(2)
C6A C5A C4A 113.7(2)
C3A C4A C5A 112.0(2)

loop_
_geom_bond_atom_site_label_1
_geom_bond_atom_site_label_2
_geom_bond_distance
Cl1 C11 1.741(2)
Cl12 C9 1.738(3)
O2 C5 1.411(3)
O2 C12 1.436(3)
O1 C5 1.406(3)
O1 C13 1.451(3)
O3 C15 1.382(3)
O3 C14 1.417(3)
N2 C3 1.371(3)
N2 C4 1.452(3)
N2 C1 1.336(3)
O4 C25 1.233(3)
N3 C18 1.429(3)
N3 C21 1.467(3)
N3 C24 1.456(3)
N4 C25 1.342(3)
N4 C23 1.459(3)
N4 C22 1.447(3)
C18 C17 1.390(3)
C18 C19 1.393(3)
C17 C16 1.387(3)
C15 C20 1.369(3)
C15 C16 1.388(4)
C6 C7 1.380(3)
C6 C11 1.395(3)
C6 C5 1.538(3)
C20 C19 1.394(3)
C7 C8 1.386(4)
C11 C10 1.390(3)
N1 C2 1.371(4)
N1 C1 1.315(3)
C5 C4 1.525(3)
C21 C22 1.513(3)
C3 C2 1.348(3)
C9 C10 1.375(4)
C9 C8 1.366(4)
C25 C26 1.507(4)
C24 C23 1.521(3)
C14 C13 1.510(3)
C13 C12 1.520(4)
O2A C1A 1.311(3)
O4A C6A 1.323(3)
O3A C6A 1.198(3)
C3A C2A 1.511(3)
C3A C4A 1.515(3)
C2A C1A 1.503(3)
C1A O1A 1.185(4)
C6A C5A 1.501(4)
C5A C4A 1.517(4)
